data_1540478
loop_
_publ_author_name
'Shen, De-Yang'
'Nguyen, Thi Ngan'
'Wu, Shwu-Jen'
'Shiao, Young-Ji'
'Hung, Hsin-Yi'
'Kuo, Ping-Chung'
'Kuo, Daih-Huang'
'Thang, Tran Dinh'
'Wu, Tian-Shung'

_publ_section_title
;
 \g- and \d-Lactams from the Leaves of Clausena lansium.
;
_journal_issue 11
_journal_name_full 'Journal of natural products'
_journal_page_first 2521
_journal_page_last 2530
_journal_paper_doi 10.1021/acs.jnatprod.5b00148
_journal_volume 78
_journal_year 2015
_chemical_absolute_configuration unk
_chemical_formula_moiety 'C19 H21 N O3'
_chemical_formula_sum 'C19 H21 N O3'
_chemical_formula_weight 311.37
_space_group_IT_number 19
_space_group_name_Hall 'P 2ac 2ab'
_symmetry_cell_setting orthorhombic
_symmetry_Int_Tables_number 19
_symmetry_space_group_name_Hall 'P 2ac 2ab'
_symmetry_space_group_name_H-M 'P 21 21 21'
_atom_sites_solution_hydrogens geom
_atom_sites_solution_primary direct
_atom_sites_solution_secondary difmap
_audit_creation_method SHELXL-97
_cell_angle_alpha 90.00
_cell_angle_beta 90.00
_cell_angle_gamma 90.00
_cell_formula_units_Z 4
_cell_length_a 7.3552(2)
_cell_length_b 13.6032(4)
_cell_length_c 17.2196(5)
_cell_measurement_temperature 296(2)
_cell_volume 1722.89(9)
_computing_cell_refinement 'SAINT V7.34A (Bruker AXS, 2006)'
_computing_data_collection 'APEX2 (Bruker AXS, 2010)'
_computing_data_reduction 'SAINT V7.34A (Bruker AXS, 2006)'
_computing_molecular_graphics 'SHELXTL (Sheldrick, 2008)'
_computing_publication_material SHELXTL
_computing_structure_refinement 'SHELXL-97 (Sheldrick, 2008)'
_computing_structure_solution 'SHELXS-97 (Sheldrick, 2008)'
_diffrn_ambient_temperature 296(2)
_diffrn_measured_fraction_theta_full 0.998
_diffrn_measured_fraction_theta_max 0.998
_diffrn_measurement_device_type 'Bruker APEX-II CCD'
_diffrn_measurement_method '\f and \w scans'
_diffrn_radiation_monochromator graphite
_diffrn_radiation_probe x-ray
_diffrn_radiation_type CuK\a
_diffrn_radiation_wavelength 1.54178
_diffrn_reflns_av_R_equivalents 0.0414
_diffrn_reflns_av_sigmaI/netI 0.0284
_diffrn_reflns_limit_h_max 7
_diffrn_reflns_limit_h_min -8
_diffrn_reflns_limit_k_max 16
_diffrn_reflns_limit_k_min -16
_diffrn_reflns_limit_l_max 13
_diffrn_reflns_limit_l_min -20
_diffrn_reflns_number 16808
_diffrn_reflns_theta_full 67.42
_diffrn_reflns_theta_max 67.42
_diffrn_reflns_theta_min 4.14
_diffrn_source 'fine-focus sealed tube'
_exptl_absorpt_coefficient_mu 0.652
_exptl_absorpt_correction_T_max 0.9619
_exptl_absorpt_correction_T_min 0.7407
_exptl_absorpt_correction_type multi-scan
_exptl_absorpt_process_details 'SADABS V2012/1 (Bruker AXS Inc.)'
_exptl_crystal_colour colorless
_exptl_crystal_density_diffrn 1.200
_exptl_crystal_density_method 'not measured'
_exptl_crystal_description parallelepiped
_exptl_crystal_F_000 664
_exptl_crystal_size_max 0.49
_exptl_crystal_size_mid 0.12
_exptl_crystal_size_min 0.06
_refine_diff_density_max 0.198
_refine_diff_density_min -0.112
_refine_diff_density_rms 0.028
_refine_ls_abs_structure_details 'Flack H D (1983), Acta Cryst. A39, 876-881'
_refine_ls_abs_structure_Flack 0.0(3)
_refine_ls_extinction_method none
_refine_ls_goodness_of_fit_ref 1.038
_refine_ls_hydrogen_treatment mixed
_refine_ls_matrix_type full
_refine_ls_number_parameters 212
_refine_ls_number_reflns 3074
_refine_ls_number_restraints 0
_refine_ls_restrained_S_all 1.038
_refine_ls_R_factor_all 0.0510
_refine_ls_R_factor_gt 0.0384
_refine_ls_shift/su_max 0.000
_refine_ls_shift/su_mean 0.000
_refine_ls_structure_factor_coef Fsqd
_refine_ls_weighting_details 'calc w=1/[\s^2^(Fo^2^)+(0.0439P)^2^+0.2802P] where P=(Fo^2^+2Fc^2^)/3'
_refine_ls_weighting_scheme calc
_refine_ls_wR_factor_gt 0.0885
_refine_ls_wR_factor_ref 0.0943
_reflns_number_gt 2579
_reflns_number_total 3074
_reflns_threshold_expression >2sigma(I)
_cod_data_source_file 15.cif
_cod_data_source_block 5226c
_cod_depositor_comments 'Adding full bibliography for 1540475--1540484.cif.'
_cod_database_code 1540478

loop_
_symmetry_equiv_pos_as_xyz
'x, y, z'
'x+1/2, -y+1/2, -z'
'-x, y+1/2, -z+1/2'
'-x+1/2, -y, z+1/2'

loop_
_atom_site_label
_atom_site_type_symbol
_atom_site_fract_x
_atom_site_fract_y
_atom_site_fract_z
_atom_site_U_iso_or_equiv
_atom_site_adp_type
_atom_site_occupancy
_atom_site_symmetry_multiplicity
_atom_site_calc_flag
_atom_site_refinement_flags
O1 O 0.2706(2) 0.20907(10) 0.54110(9) 0.0592(4) Uani 1 1 d .
O2 O -0.01813(18) 0.31602(10) 0.59961(9) 0.0510(4) Uani 1 1 d .
H2A H -0.055(4) 0.309(2) 0.5520(16) 0.105(11) Uiso 1 1 d .
O3 O 0.5107(2) 0.33911(9) 0.75060(7) 0.0530(4) Uani 1 1 d .
N N 0.4541(2) 0.28364(11) 0.62711(9) 0.0429(4) Uani 1 1 d .
C1 C 0.2995(3) 0.27890(14) 0.58534(11) 0.0422(5) Uani 1 1 d .
C2 C 0.1566(2) 0.35927(13) 0.59381(11) 0.0387(4) Uani 1 1 d .
H2B H 0.1599 0.4009 0.5474 0.046 Uiso 1 1 calc R
C3 C 0.1912(2) 0.42292(13) 0.66436(10) 0.0372(4) Uani 1 1 d .
H3A H 0.1824 0.3800 0.7099 0.045 Uiso 1 1 calc R
C4 C 0.3915(2) 0.45764(13) 0.65933(10) 0.0370(4) Uani 1 1 d .
H4A H 0.4120 0.5014 0.7037 0.044 Uiso 1 1 calc R
C5 C 0.5122(3) 0.36851(13) 0.67149(10) 0.0414(4) Uani 1 1 d .
H5A H 0.6369 0.3854 0.6566 0.050 Uiso 1 1 calc R
C6 C 0.5784(3) 0.19945(15) 0.62735(14) 0.0600(6) Uani 1 1 d .
H6A H 0.5276 0.1473 0.5967 0.090 Uiso 1 1 calc R
H6B H 0.5957 0.1771 0.6797 0.090 Uiso 1 1 calc R
H6C H 0.6933 0.2189 0.6058 0.090 Uiso 1 1 calc R
C7 C 0.0587(3) 0.50623(13) 0.67694(10) 0.0406(4) Uani 1 1 d .
C8 C -0.0505(3) 0.54421(14) 0.61928(12) 0.0506(5) Uani 1 1 d .
H8A H -0.0483 0.5163 0.5700 0.061 Uiso 1 1 calc R
C9 C -0.1641(3) 0.62378(16) 0.63386(16) 0.0634(6) Uani 1 1 d .
H9A H -0.2368 0.6489 0.5944 0.076 Uiso 1 1 calc R
C10 C -0.1688(4) 0.66520(18) 0.70636(18) 0.0742(7) Uani 1 1 d .
H10A H -0.2458 0.7180 0.7162 0.089 Uiso 1 1 calc R
C11 C -0.0603(4) 0.62895(18) 0.76423(16) 0.0758(8) Uani 1 1 d .
H11A H -0.0624 0.6576 0.8133 0.091 Uiso 1 1 calc R
C12 C 0.0526(3) 0.54957(16) 0.74963(13) 0.0568(6) Uani 1 1 d .
H12A H 0.1254 0.5250 0.7893 0.068 Uiso 1 1 calc R
C13 C 0.4303(3) 0.51739(13) 0.58689(10) 0.0399(4) Uani 1 1 d .
C14 C 0.3751(3) 0.61551(14) 0.58407(14) 0.0540(6) Uani 1 1 d .
H14A H 0.3183 0.6433 0.6270 0.065 Uiso 1 1 calc R
C15 C 0.4035(3) 0.67175(18) 0.51879(15) 0.0710(7) Uani 1 1 d .
H15A H 0.3648 0.7368 0.5180 0.085 Uiso 1 1 calc R
C16 C 0.4883(4) 0.63269(18) 0.45483(15) 0.0749(7) Uani 1 1 d .
H16A H 0.5061 0.6707 0.4106 0.090 Uiso 1 1 calc R
C17 C 0.5471(3) 0.53606(17) 0.45694(13) 0.0640(6) Uani 1 1 d .
H17A H 0.6066 0.5093 0.4142 0.077 Uiso 1 1 calc R
C18 C 0.5178(3) 0.47934(14) 0.52219(10) 0.0483(5) Uani 1 1 d .
H18A H 0.5574 0.4144 0.5228 0.058 Uiso 1 1 calc R
C19 C 0.6490(4) 0.3824(2) 0.79554(17) 0.1029(11) Uani 1 1 d .
H19A H 0.6399 0.3596 0.8482 0.154 Uiso 1 1 calc R
H19B H 0.6359 0.4526 0.7945 0.154 Uiso 1 1 calc R
H19C H 0.7654 0.3646 0.7747 0.154 Uiso 1 1 calc R

loop_
_atom_site_aniso_label
_atom_site_aniso_U_11
_atom_site_aniso_U_22
_atom_site_aniso_U_33
_atom_site_aniso_U_23
_atom_site_aniso_U_13
_atom_site_aniso_U_12
O1 0.0620(10) 0.0481(8) 0.0675(10) -0.0224(8) -0.0003(8) -0.0051(7)
O2 0.0350(7) 0.0597(8) 0.0582(9) -0.0074(7) -0.0006(7) -0.0131(6)
O3 0.0537(8) 0.0577(8) 0.0474(7) 0.0097(6) -0.0131(7) -0.0106(7)
N 0.0392(9) 0.0369(8) 0.0527(9) 0.0009(7) -0.0007(8) 0.0002(7)
C1 0.0455(11) 0.0382(10) 0.0428(10) -0.0015(9) 0.0050(9) -0.0085(9)
C2 0.0350(10) 0.0422(10) 0.0387(10) -0.0028(8) 0.0006(8) -0.0066(8)
C3 0.0339(10) 0.0412(10) 0.0364(9) -0.0004(8) 0.0015(8) -0.0041(8)
C4 0.0361(10) 0.0396(10) 0.0355(9) -0.0040(8) 0.0009(8) -0.0048(8)
C5 0.0333(10) 0.0441(10) 0.0468(10) 0.0037(8) -0.0028(9) -0.0068(9)
C6 0.0541(14) 0.0465(12) 0.0796(15) 0.0031(11) 0.0026(12) 0.0097(10)
C7 0.0333(10) 0.0414(10) 0.0471(10) -0.0030(8) 0.0093(9) -0.0058(8)
C8 0.0419(12) 0.0491(11) 0.0607(12) -0.0019(10) 0.0015(11) -0.0015(10)
C9 0.0441(13) 0.0530(13) 0.0930(18) 0.0050(13) -0.0006(12) 0.0005(11)
C10 0.0579(15) 0.0527(14) 0.112(2) -0.0141(15) 0.0180(16) 0.0078(13)
C11 0.0761(18) 0.0698(16) 0.0815(18) -0.0309(13) 0.0189(16) 0.0068(15)
C12 0.0538(14) 0.0626(13) 0.0539(12) -0.0126(10) 0.0045(11) -0.0008(11)
C13 0.0339(10) 0.0392(10) 0.0466(10) 0.0022(8) 0.0007(9) -0.0037(8)
C14 0.0478(12) 0.0446(11) 0.0695(14) 0.0050(10) 0.0116(11) 0.0028(10)
C15 0.0660(16) 0.0532(13) 0.0937(18) 0.0258(13) 0.0162(14) 0.0123(12)
C16 0.0776(17) 0.0761(16) 0.0710(15) 0.0309(13) 0.0135(14) 0.0024(15)
C17 0.0692(16) 0.0690(15) 0.0538(12) 0.0062(11) 0.0147(12) -0.0020(13)
C18 0.0521(12) 0.0425(10) 0.0504(11) 0.0012(9) 0.0070(10) -0.0022(10)
C19 0.116(2) 0.111(2) 0.0814(19) 0.0209(17) -0.0584(19) -0.042(2)

loop_
_atom_type_symbol
_atom_type_description
_atom_type_scat_dispersion_real
_atom_type_scat_dispersion_imag
_atom_type_scat_source
C C 0.0181 0.0091 'International Tables Vol C Tables 4.2.6.8 and 6.1.1.4'
H H 0.0000 0.0000 'International Tables Vol C Tables 4.2.6.8 and 6.1.1.4'
N N 0.0311 0.0180 'International Tables Vol C Tables 4.2.6.8 and 6.1.1.4'
O O 0.0492 0.0322 'International Tables Vol C Tables 4.2.6.8 and 6.1.1.4'

loop_
_geom_angle_atom_site_label_1
_geom_angle_atom_site_label_2
_geom_angle_atom_site_label_3
_geom_angle
C2 O2 H2A 105(2)
C19 O3 C5 113.84(17)
C1 N C5 124.65(15)
C1 N C6 119.40(16)
C5 N C6 115.93(15)
O1 C1 N 120.73(18)
O1 C1 C2 119.46(18)
N C1 C2 119.80(16)
O2 C2 C3 109.49(15)
O2 C2 C1 109.54(14)
C3 C2 C1 111.79(15)
O2 C2 H2B 108.7
C3 C2 H2B 108.7
C1 C2 H2B 108.7
C7 C3 C2 115.83(15)
C7 C3 C4 113.13(14)
C2 C3 C4 106.83(14)
C7 C3 H3A 106.8
C2 C3 H3A 106.8
C4 C3 H3A 106.8
C13 C4 C5 115.61(15)
C13 C4 C3 112.84(15)
C5 C4 C3 107.75(14)
C13 C4 H4A 106.7
C5 C4 H4A 106.7
C3 C4 H4A 106.7
O3 C5 N 106.22(14)
O3 C5 C4 110.68(15)
N C5 C4 113.05(14)
O3 C5 H5A 108.9
N C5 H5A 108.9
C4 C5 H5A 108.9
N C6 H6A 109.5
N C6 H6B 109.5
H6A C6 H6B 109.5
N C6 H6C 109.5
H6A C6 H6C 109.5
H6B C6 H6C 109.5
C8 C7 C12 118.21(19)
C8 C7 C3 123.68(17)
C12 C7 C3 118.05(18)
C7 C8 C9 120.8(2)
C7 C8 H8A 119.6
C9 C8 H8A 119.6
C10 C9 C8 120.0(2)
C10 C9 H9A 120.0
C8 C9 H9A 120.0
C9 C10 C11 120.0(2)
C9 C10 H10A 120.0
C11 C10 H10A 120.0
C10 C11 C12 119.9(2)
C10 C11 H11A 120.1
C12 C11 H11A 120.1
C11 C12 C7 121.0(2)
C11 C12 H12A 119.5
C7 C12 H12A 119.5
C18 C13 C14 117.63(18)
C18 C13 C4 123.24(16)
C14 C13 C4 119.13(17)
C15 C14 C13 121.1(2)
C15 C14 H14A 119.5
C13 C14 H14A 119.5
C16 C15 C14 120.6(2)
C16 C15 H15A 119.7
C14 C15 H15A 119.7
C15 C16 C17 119.2(2)
C15 C16 H16A 120.4
C17 C16 H16A 120.4
C18 C17 C16 120.2(2)
C18 C17 H17A 119.9
C16 C17 H17A 119.9
C17 C18 C13 121.20(19)
C17 C18 H18A 119.4
C13 C18 H18A 119.4
O3 C19 H19A 109.5
O3 C19 H19B 109.5
H19A C19 H19B 109.5
O3 C19 H19C 109.5
H19A C19 H19C 109.5
H19B C19 H19C 109.5

loop_
_geom_bond_atom_site_label_1
_geom_bond_atom_site_label_2
_geom_bond_distance
O1 C1 1.236(2)
O2 C2 1.417(2)
O2 H2A 0.87(3)
O3 C19 1.407(3)
O3 C5 1.420(2)
N C1 1.347(3)
N C5 1.449(2)
N C6 1.466(2)
C1 C2 1.523(3)
C2 C3 1.513(2)
C2 H2B 0.9800
C3 C7 1.510(3)
C3 C4 1.549(2)
C3 H3A 0.9800
C4 C13 1.516(2)
C4 C5 1.517(3)
C4 H4A 0.9800
C5 H5A 0.9800
C6 H6A 0.9600
C6 H6B 0.9600
C6 H6C 0.9600
C7 C8 1.378(3)
C7 C12 1.384(3)
C8 C9 1.390(3)
C8 H8A 0.9300
C9 C10 1.370(4)
C9 H9A 0.9300
C10 C11 1.369(4)
C10 H10A 0.9300
C11 C12 1.385(3)
C11 H11A 0.9300
C12 H12A 0.9300
C13 C18 1.387(2)
C13 C14 1.396(3)
C14 C15 1.376(3)
C14 H14A 0.9300
C15 C16 1.373(3)
C15 H15A 0.9300
C16 C17 1.384(3)
C16 H16A 0.9300
C17 C18 1.380(3)
C17 H17A 0.9300
C18 H18A 0.9300
C19 H19A 0.9600
C19 H19B 0.9600
C19 H19C 0.9600

loop_
_geom_torsion_atom_site_label_1
_geom_torsion_atom_site_label_2
_geom_torsion_atom_site_label_3
_geom_torsion_atom_site_label_4
_geom_torsion
C5 N C1 O1 170.57(18)
C6 N C1 O1 -7.6(3)
C5 N C1 C2 -10.7(3)
C6 N C1 C2 171.13(17)
O1 C1 C2 O2 43.4(2)
N C1 C2 O2 -135.33(17)
O1 C1 C2 C3 164.96(17)
N C1 C2 C3 -13.8(2)
O2 C2 C3 C7 -59.6(2)
C1 C2 C3 C7 178.81(15)
O2 C2 C3 C4 173.34(14)
C1 C2 C3 C4 51.77(19)
C7 C3 C4 C13 -68.13(19)
C2 C3 C4 C13 60.49(18)
C7 C3 C4 C5 163.02(15)
C2 C3 C4 C5 -68.36(18)
C19 O3 C5 N 145.5(2)
C19 O3 C5 C4 -91.4(2)
C1 N C5 O3 114.98(19)
C6 N C5 O3 -66.8(2)
C1 N C5 C4 -6.6(2)
C6 N C5 C4 171.63(16)
C13 C4 C5 O3 159.33(15)
C3 C4 C5 O3 -73.41(18)
C13 C4 C5 N -81.64(19)
C3 C4 C5 N 45.6(2)
C2 C3 C7 C8 -20.1(3)
C4 C3 C7 C8 103.8(2)
C2 C3 C7 C12 162.85(17)
C4 C3 C7 C12 -73.3(2)
C12 C7 C8 C9 -0.1(3)
C3 C7 C8 C9 -177.22(18)
C7 C8 C9 C10 -0.3(3)
C8 C9 C10 C11 0.7(4)
C9 C10 C11 C12 -0.8(4)
C10 C11 C12 C7 0.4(4)
C8 C7 C12 C11 0.0(3)
C3 C7 C12 C11 177.31(19)
C5 C4 C13 C18 22.7(3)
C3 C4 C13 C18 -102.0(2)
C5 C4 C13 C14 -157.67(17)
C3 C4 C13 C14 77.7(2)
C18 C13 C14 C15 1.3(3)
C4 C13 C14 C15 -178.4(2)
C13 C14 C15 C16 -0.5(4)
C14 C15 C16 C17 -0.7(4)
C15 C16 C17 C18 1.1(4)
C16 C17 C18 C13 -0.3(4)
C14 C13 C18 C17 -0.8(3)
C4 C13 C18 C17 178.8(2)
